data_2222596
loop_
_publ_author_name
'Gowda, B. Thimme'
'Foro, Sabine'
'Terao, Hiromitsu'
'Fuess, Hartmut'

_publ_section_title
;
 Ethylenediammonium tetrabromidomercurate(II) monohydrate
;
_journal_coeditor_code BT5004
_journal_issue 8
_journal_name_full 'Acta Crystallographica Section E'
_journal_page_first m946
_journal_paper_doi 10.1107/S160053680902772X
_journal_volume 65
_journal_year 2009
_chemical_formula_iupac '(C2 H10 N2) [Hg Br4], H2 O'
_chemical_formula_moiety 'C2 H10 N2 2+, Br4 Hg 2-, H2 O'
_chemical_formula_sum 'C2 H12 Br4 Hg N2 O'
_chemical_formula_weight 600.37
_chemical_name_systematic
;
Ethylenediammonium tetrabromidomercurate(II) monohydrate
;
_space_group_IT_number 11
_symmetry_cell_setting monoclinic
_symmetry_space_group_name_Hall '-P 2yb'
_symmetry_space_group_name_H-M 'P 1 21/m 1'
_atom_sites_solution_hydrogens geom
_atom_sites_solution_primary direct
_atom_sites_solution_secondary difmap
_audit_creation_method SHELXL-97
_cell_angle_alpha 90.00
_cell_angle_beta 103.380(10)
_cell_angle_gamma 90.00
_cell_formula_units_Z 2
_cell_length_a 6.4976(6)
_cell_length_b 11.4160(10)
_cell_length_c 8.0161(8)
_cell_measurement_reflns_used 1937
_cell_measurement_temperature 100(2)
_cell_measurement_theta_max 27.87
_cell_measurement_theta_min 2.60
_cell_volume 578.47(10)
_computing_cell_refinement
;
CrysAlis RED (Oxford Diffraction, 2009)
;
_computing_data_collection
;
CrysAlis CCD (Oxford Diffraction, 2009)
;
_computing_data_reduction
;
CrysAlis RED (Oxford Diffraction, 2009)
;
_computing_molecular_graphics 'PLATON (Spek, 2009)'
_computing_publication_material 'SHELXL97 (Sheldrick, 2008)'
_computing_structure_refinement 'SHELXL97 (Sheldrick, 2008)'
_computing_structure_solution 'SHELXS97 (Sheldrick, 2008)'
_diffrn_ambient_temperature 100(2)
_diffrn_measured_fraction_theta_full 0.999
_diffrn_measured_fraction_theta_max 0.999
_diffrn_measurement_device_type
;
Oxford Diffraction Xcalibur diffractometer with a Sapphire CCD detector
;
_diffrn_measurement_method
;
Rotation method data acquisition using \w and \f
;
_diffrn_radiation_monochromator graphite
_diffrn_radiation_source 'fine-focus sealed tube'
_diffrn_radiation_type MoK\a
_diffrn_radiation_wavelength 0.71073
_diffrn_reflns_av_R_equivalents 0.0192
_diffrn_reflns_av_sigmaI/netI 0.0195
_diffrn_reflns_limit_h_max 7
_diffrn_reflns_limit_h_min -8
_diffrn_reflns_limit_k_max 14
_diffrn_reflns_limit_k_min -10
_diffrn_reflns_limit_l_max 9
_diffrn_reflns_limit_l_min -10
_diffrn_reflns_number 2304
_diffrn_reflns_theta_full 26.36
_diffrn_reflns_theta_max 26.36
_diffrn_reflns_theta_min 2.61
_diffrn_standards_decay_% 0
_exptl_absorpt_coefficient_mu 27.072
_exptl_absorpt_correction_T_max 0.1966
_exptl_absorpt_correction_T_min 0.0518
_exptl_absorpt_correction_type multi-scan
_exptl_absorpt_process_details '(CrysAlis RED; Oxford Diffraction, 2009)'
_exptl_crystal_colour colourless
_exptl_crystal_density_diffrn 3.447
_exptl_crystal_density_method 'not measured'
_exptl_crystal_description prism
_exptl_crystal_F_000 532
_exptl_crystal_size_max 0.16
_exptl_crystal_size_mid 0.10
_exptl_crystal_size_min 0.06
_refine_diff_density_max 2.003
_refine_diff_density_min -1.604
_refine_ls_extinction_method none
_refine_ls_goodness_of_fit_ref 1.114
_refine_ls_hydrogen_treatment mixed
_refine_ls_matrix_type full
_refine_ls_number_parameters 55
_refine_ls_number_reflns 1240
_refine_ls_number_restraints 3
_refine_ls_restrained_S_all 1.114
_refine_ls_R_factor_all 0.0262
_refine_ls_R_factor_gt 0.0243
_refine_ls_shift/su_max 0.049
_refine_ls_shift/su_mean 0.003
_refine_ls_structure_factor_coef Fsqd
_refine_ls_weighting_details 'calc w=1/[\s^2^(Fo^2^)+(0.0387P)^2^+1.5899P] where P=(Fo^2^+2Fc^2^)/3'
_refine_ls_weighting_scheme calc
_refine_ls_wR_factor_gt 0.0612
_refine_ls_wR_factor_ref 0.0618
_reflns_number_gt 1159
_reflns_number_total 1240
_reflns_threshold_expression I>2\s(I)
_cod_data_source_file bt5004.cif
_cod_data_source_block I
_cod_original_cell_volume 578.47(9)
_cod_original_sg_symbol_H-M 'P 21/m'
_cod_database_code 2222596
_cod_database_fobs_code 2222596

loop_
_symmetry_equiv_pos_as_xyz
'x, y, z'
'-x, y+1/2, -z'
'-x, -y, -z'
'x, -y-1/2, z'

loop_
_atom_site_type_symbol
_atom_site_label
_atom_site_fract_x
_atom_site_fract_y
_atom_site_fract_z
_atom_site_U_iso_or_equiv
_atom_site_adp_type
_atom_site_calc_flag
_atom_site_refinement_flags
_atom_site_occupancy
_atom_site_disorder_assembly
_atom_site_disorder_group
N N1 0.8265(7) 0.0383(4) 0.2834(5) 0.0106(9) Uani d . 1 . .
H H1A 0.8539 -0.0264 0.2258 0.013 Uiso calc R 1 . .
H H1B 0.9046 0.0996 0.2595 0.013 Uiso calc R 1 . .
H H1C 0.6866 0.0563 0.2501 0.013 Uiso calc R 1 . .
C C1 0.8833(8) 0.0144(5) 0.4718(6) 0.0118(11) Uani d . 1 . .
H H11 0.7985 -0.0521 0.4984 0.014 Uiso calc R 1 . .
H H12 0.8511 0.0840 0.5349 0.014 Uiso calc R 1 . .
Hg Hg1 0.55745(4) 0.2500 0.75798(4) 0.01179(11) Uani d S 1 . .
Br Br1 0.69952(8) 0.04665(4) 0.85916(6) 0.01038(14) Uani d . 1 . .
Br Br2 0.50796(11) 0.2500 0.41588(9) 0.01061(17) Uani d S 1 . .
Br Br3 0.15662(11) 0.2500 0.79637(10) 0.01234(17) Uani d S 1 . .
O O1 0.0198(8) 0.2500 0.1966(7) 0.0125(11) Uani d SD 1 . .
H H1O 0.032(9) 0.1920(13) 0.127(5) 0.015 Uiso d D 1 . .

loop_
_atom_site_aniso_label
_atom_site_aniso_U_11
_atom_site_aniso_U_22
_atom_site_aniso_U_33
_atom_site_aniso_U_12
_atom_site_aniso_U_13
_atom_site_aniso_U_23
N1 0.017(2) 0.006(2) 0.008(2) 0.0032(17) 0.0007(18) 0.0019(17)
C1 0.018(3) 0.011(2) 0.007(2) 0.005(2) 0.005(2) 0.001(2)
Hg1 0.01411(17) 0.00870(16) 0.01290(17) 0.000 0.00384(11) 0.000
Br1 0.0130(3) 0.0098(3) 0.0085(2) 0.00092(19) 0.00280(19) 0.00217(19)
Br2 0.0128(3) 0.0093(3) 0.0090(3) 0.000 0.0010(3) 0.000
Br3 0.0134(4) 0.0072(3) 0.0185(4) 0.000 0.0079(3) 0.000
O1 0.015(3) 0.010(3) 0.014(3) 0.000 0.005(2) 0.000

loop_
_atom_type_symbol
_atom_type_description
_atom_type_scat_dispersion_real
_atom_type_scat_dispersion_imag
_atom_type_scat_source
C C 0.0033 0.0016 'International Tables Vol C Tables 4.2.6.8 and 6.1.1.4'
H H 0.0000 0.0000 'International Tables Vol C Tables 4.2.6.8 and 6.1.1.4'
Br Br -0.2901 2.4595 'International Tables Vol C Tables 4.2.6.8 and 6.1.1.4'
Hg Hg -2.3894 9.2266 'International Tables Vol C Tables 4.2.6.8 and 6.1.1.4'
N N 0.0061 0.0033 'International Tables Vol C Tables 4.2.6.8 and 6.1.1.4'
O O 0.0106 0.0060 'International Tables Vol C Tables 4.2.6.8 and 6.1.1.4'

loop_
_geom_angle_atom_site_label_1
_geom_angle_atom_site_label_2
_geom_angle_atom_site_label_3
_geom_angle_site_symmetry_1
_geom_angle_site_symmetry_3
_geom_angle
_geom_angle_publ_flag
C1 N1 H1A . . 109.5 ?
C1 N1 H1B . . 109.5 ?
H1A N1 H1B . . 109.5 ?
C1 N1 H1C . . 109.5 ?
H1A N1 H1C . . 109.5 ?
H1B N1 H1C . . 109.5 ?
N1 C1 C1 . 3_756 109.7(5) ?
N1 C1 H11 . . 109.7 ?
C1 C1 H11 3_756 . 109.7 ?
N1 C1 H12 . . 109.7 ?
C1 C1 H12 3_756 . 109.7 ?
H11 C1 H12 . . 108.2 ?
Br1 Hg1 Br1 4_565 . 130.16(3) ?
Br1 Hg1 Br2 4_565 . 105.823(15) ?
Br1 Hg1 Br2 . . 105.823(15) ?
Br1 Hg1 Br3 4_565 . 104.551(15) ?
Br1 Hg1 Br3 . . 104.551(15) ?
Br2 Hg1 Br3 . . 103.08(3) ?

loop_
_geom_bond_atom_site_label_1
_geom_bond_atom_site_label_2
_geom_bond_site_symmetry_2
_geom_bond_distance
_geom_bond_publ_flag
N1 C1 . 1.495(6) ?
N1 H1A . 0.9100 ?
N1 H1B . 0.9100 ?
N1 H1C . 0.9100 ?
C1 C1 3_756 1.515(10) ?
C1 H11 . 0.9900 ?
C1 H12 . 0.9900 ?
Hg1 Br1 4_565 2.5597(6) ?
Hg1 Br1 . 2.5597(6) ?
Hg1 Br2 . 2.6862(8) ?
Hg1 Br3 . 2.6923(8) ?
O1 H1O . 0.881(19) ?

loop_
_geom_hbond_atom_site_label_D
_geom_hbond_atom_site_label_H
_geom_hbond_atom_site_label_A
_geom_hbond_site_symmetry_A
_geom_hbond_distance_DH
_geom_hbond_distance_HA
_geom_hbond_distance_DA
_geom_hbond_angle_DHA
N1 H1A Br3 3_656 0.91 2.56 3.359(5) 147.1
N1 H1A Br1 3_756 0.91 3.14 3.655(5) 118.0
N1 H1B O1 1_655 0.91 1.98 2.882(5) 168.5
N1 H1C Br1 3_656 0.91 2.72 3.482(4) 141.3
N1 H1C Br2 . 0.91 2.95 3.503(5) 120.5
O1 H1O Br3 1_554 0.881(19) 3.02(3) 3.521(6) 118(2)
